data_1562702
loop_
_publ_author_name
'Deng, Qian'
'Huang, Yilan'
'Peng, Zhenshan'
'Dai, Zengjin'
'Lin, Minru'
'Cai, Tiejun'

_publ_section_title
;
 Crystal structure and catalytic properties of three inorganic--organic
 hybrid constructed from heteropolymolybdate and aminopyridine
;
_journal_name_full 'Journal of Solid State Chemistry'
_journal_page_first 60
_journal_page_last 69
_journal_paper_doi 10.1016/j.jssc.2013.01.003
_journal_volume 200
_journal_year 2013
_chemical_formula_sum 'C30 H42 Mo12 N12 O40 Si'
_chemical_formula_weight 2390.13
_space_group_IT_number 148
_space_group_name_Hall '-R 3'
_space_group_name_H-M_alt 'R -3 :H'
_symmetry_cell_setting trigonal
_symmetry_space_group_name_H-M 'R -3 :H'
_atom_sites_solution_hydrogens geom
_atom_sites_solution_primary direct
_atom_sites_solution_secondary difmap
_audit_creation_method SHELXL-97
_cell_angle_alpha 90.00
_cell_angle_beta 90.00
_cell_angle_gamma 120.00
_cell_formula_units_Z 3
_cell_length_a 21.584(4)
_cell_length_b 21.584(4)
_cell_length_c 10.475(4)
_cell_measurement_reflns_used 4781
_cell_measurement_temperature 293(2)
_cell_measurement_theta_max 28.31
_cell_measurement_theta_min 2.23
_cell_volume 4226(2)
_computing_cell_refinement 'Bruker SMART'
_computing_data_collection 'Bruker SMART'
_computing_data_reduction 'Bruker SAINT'
_computing_molecular_graphics 'Bruker SHELXTL'
_computing_publication_material 'Bruker SHELXTL'
_computing_structure_refinement 'SHELXL-97 (Sheldrick, 1997)'
_computing_structure_solution 'SHELXS-97 (Sheldrick, 1990)'
_diffrn_ambient_temperature 293(2)
_diffrn_measured_fraction_theta_full 1.000
_diffrn_measured_fraction_theta_max 1.000
_diffrn_measurement_device_type 'CCD area detector'
_diffrn_measurement_method 'phi and omega scans'
_diffrn_radiation_monochromator graphite
_diffrn_radiation_source 'fine-focus sealed tube'
_diffrn_radiation_type MoK\a
_diffrn_radiation_wavelength 0.71073
_diffrn_reflns_av_R_equivalents 0.2491
_diffrn_reflns_av_sigmaI/netI 0.1011
_diffrn_reflns_limit_h_max 25
_diffrn_reflns_limit_h_min -25
_diffrn_reflns_limit_k_max 25
_diffrn_reflns_limit_k_min -25
_diffrn_reflns_limit_l_max 12
_diffrn_reflns_limit_l_min -12
_diffrn_reflns_number 10274
_diffrn_reflns_theta_full 24.99
_diffrn_reflns_theta_max 24.99
_diffrn_reflns_theta_min 1.89
_exptl_absorpt_coefficient_mu 2.713
_exptl_absorpt_correction_T_max 0.779
_exptl_absorpt_correction_T_min 0.437
_exptl_absorpt_correction_type multi-scan
_exptl_crystal_colour black
_exptl_crystal_density_diffrn 2.817
_exptl_crystal_density_method 'not measured'
_exptl_crystal_description plate
_exptl_crystal_F_000 3432
_exptl_crystal_size_max 0.32
_exptl_crystal_size_mid 0.32
_exptl_crystal_size_min 0.092
_refine_diff_density_max 1.152
_refine_diff_density_min -1.318
_refine_diff_density_rms 0.198
_refine_ls_extinction_method none
_refine_ls_goodness_of_fit_ref 1.008
_refine_ls_hydrogen_treatment constr
_refine_ls_matrix_type full
_refine_ls_number_parameters 186
_refine_ls_number_reflns 1656
_refine_ls_number_restraints 12
_refine_ls_restrained_S_all 1.005
_refine_ls_R_factor_all 0.0704
_refine_ls_R_factor_gt 0.0632
_refine_ls_shift/su_max 0.044
_refine_ls_shift/su_mean 0.009
_refine_ls_structure_factor_coef Fsqd
_refine_ls_weighting_details 'calc w=1/[\s^2^(Fo^2^)+(0.0510P)^2^+190.7104P] where P=(Fo^2^+2Fc^2^)/3'
_refine_ls_weighting_scheme calc
_refine_ls_wR_factor_gt 0.1689
_refine_ls_wR_factor_ref 0.1756
_reflns_number_gt 1440
_reflns_number_total 1656
_reflns_threshold_expression >2sigma(I)
_cod_data_source_file JSSC-2013-200-60.cif
_cod_data_source_block hyl10
_cod_original_sg_symbol_H-M R-3
_cod_original_formula_sum 'C30 H42 Mo12 N12 O40 Si '
_cod_database_code 1562702

loop_
_symmetry_equiv_pos_as_xyz
'x, y, z'
'-y, x-y, z'
'-x+y, -x, z'
'x+2/3, y+1/3, z+1/3'
'-y+2/3, x-y+1/3, z+1/3'
'-x+y+2/3, -x+1/3, z+1/3'
'x+1/3, y+2/3, z+2/3'
'-y+1/3, x-y+2/3, z+2/3'
'-x+y+1/3, -x+2/3, z+2/3'
'-x, -y, -z'
'y, -x+y, -z'
'x-y, x, -z'
'-x+2/3, -y+1/3, -z+1/3'
'y+2/3, -x+y+1/3, -z+1/3'
'x-y+2/3, x+1/3, -z+1/3'
'-x+1/3, -y+2/3, -z+2/3'
'y+1/3, -x+y+2/3, -z+2/3'
'x-y+1/3, x+2/3, -z+2/3'

loop_
_atom_site_label
_atom_site_type_symbol
_atom_site_fract_x
_atom_site_fract_y
_atom_site_fract_z
_atom_site_U_iso_or_equiv
_atom_site_adp_type
_atom_site_occupancy
_atom_site_symmetry_multiplicity
_atom_site_calc_flag
_atom_site_refinement_flags
_atom_site_disorder_assembly
_atom_site_disorder_group
Mo1 Mo 0.10459(5) 0.18538(5) -0.00858(9) 0.0387(4) Uani 1 1 d . . .
Mo2 Mo 0.09335(5) 0.09280(5) 0.27053(9) 0.0386(4) Uani 1 1 d . . .
Si1 Si 0.0000 0.0000 0.0000 0.0154(12) Uani 1 6 d S . .
O1 O 0.0727(6) 0.0673(6) 0.0528(11) 0.020(2) Uani 0.50 1 d P A .
O2 O 0.0000 0.0000 0.1554(19) 0.030(5) Uani 0.50 3 d SP . .
O9 O 0.0920(9) 0.1521(9) 0.1583(13) 0.028(4) Uani 0.50 1 d PU A 1
O9' O 0.1211(8) 0.1826(8) 0.1828(12) 0.025(3) Uani 0.50 1 d P A 2
O11 O 0.1389(5) 0.1355(5) 0.3967(8) 0.054(2) Uani 1 1 d . A .
O14 O 0.1541(4) 0.2733(4) -0.0087(7) 0.0415(18) Uani 1 1 d . A .
N1 N 0.0468(6) 0.4066(6) 0.4090(12) 0.063(3) Uani 1 1 d . . .
H1A H 0.0134 0.4169 0.3998 0.076 Uiso 1 1 calc R . .
H1B H 0.0896 0.4397 0.4271 0.076 Uiso 1 1 calc R . .
N4 N 0.0059(6) 0.2057(5) 0.3568(10) 0.052(3) Uani 1 1 d . . .
H4 H -0.0022 0.1633 0.3405 0.062 Uiso 1 1 calc R . .
C1 C 0.0325(6) 0.3406(6) 0.3957(9) 0.039(2) Uani 1 1 d . . .
C2 C -0.0356(6) 0.2852(6) 0.3666(11) 0.045(3) Uani 1 1 d . . .
H2 H -0.0735 0.2940 0.3616 0.054 Uiso 1 1 calc R . .
C3 C 0.0698(7) 0.2548(8) 0.3917(11) 0.051(3) Uani 1 1 d . . .
H3 H 0.1053 0.2428 0.4032 0.062 Uiso 1 1 calc R . .
C4 C -0.0469(7) 0.2200(7) 0.3460(12) 0.052(3) Uani 1 1 d . . .
H4A H -0.0924 0.1837 0.3236 0.062 Uiso 1 1 calc R . .
C5 C 0.0850(6) 0.3219(7) 0.4112(11) 0.045(3) Uani 1 1 d . . .
H5 H 0.1310 0.3564 0.4353 0.054 Uiso 1 1 calc R . .
O4 O 0.0801(8) 0.1826(8) -0.1899(14) 0.020(3) Uani 0.50 1 d P . 1
O4' O 0.0763(9) 0.1528(9) -0.1599(15) 0.031(4) Uani 0.50 1 d P . 2
O10 O 0.1599(10) 0.1460(10) -0.0424(18) 0.030(4) Uani 0.50 1 d P A 1
O10' O 0.1895(9) 0.1757(10) -0.0206(16) 0.026(4) Uani 0.50 1 d P A 2
O7 O 0.0037(7) 0.0731(7) 0.3475(15) 0.025(3) Uani 0.50 1 d P A 1
O7' O 0.0022(8) 0.0714(8) 0.2852(14) 0.025(4) Uani 0.50 1 d PU A 2

loop_
_atom_site_aniso_label
_atom_site_aniso_U_11
_atom_site_aniso_U_22
_atom_site_aniso_U_33
_atom_site_aniso_U_23
_atom_site_aniso_U_13
_atom_site_aniso_U_12
Mo1 0.0350(6) 0.0198(5) 0.0542(7) -0.0015(4) 0.0035(4) 0.0084(4)
Mo2 0.0391(6) 0.0372(6) 0.0427(6) -0.0096(4) -0.0104(4) 0.0213(5)
Si1 0.0131(17) 0.0131(17) 0.020(3) 0.000 0.000 0.0065(8)
O1 0.017(6) 0.015(6) 0.026(6) 0.002(5) 0.000(5) 0.007(5)
O2 0.034(8) 0.034(8) 0.022(11) 0.000 0.000 0.017(4)
O9 0.028(4) 0.027(4) 0.028(4) -0.0004(10) 0.0001(10) 0.014(2)
O9' 0.023(7) 0.019(7) 0.033(7) -0.006(6) -0.005(6) 0.012(6)
O11 0.052(5) 0.048(5) 0.061(5) -0.029(4) -0.030(4) 0.025(4)
O14 0.036(4) 0.017(3) 0.059(4) -0.008(3) 0.005(4) 0.003(3)
N1 0.043(6) 0.038(6) 0.107(9) -0.008(6) 0.010(6) 0.018(5)
N4 0.051(6) 0.031(5) 0.069(7) -0.012(5) -0.004(5) 0.017(5)
C1 0.038(6) 0.042(6) 0.033(5) -0.008(5) 0.001(5) 0.018(5)
C2 0.026(6) 0.046(7) 0.062(7) 0.002(6) 0.002(5) 0.018(5)
C3 0.044(7) 0.075(9) 0.053(7) -0.006(6) -0.012(6) 0.043(7)
C4 0.036(6) 0.040(7) 0.071(8) -0.021(6) -0.013(6) 0.013(6)
C5 0.038(6) 0.052(7) 0.050(6) -0.015(5) -0.009(5) 0.026(6)
O4 0.017(7) 0.017(8) 0.026(7) 0.009(6) -0.001(6) 0.009(7)
O4' 0.037(9) 0.026(10) 0.032(8) 0.012(7) 0.002(7) 0.017(8)
O10 0.025(10) 0.025(10) 0.041(9) -0.002(8) 0.001(8) 0.015(8)
O10' 0.021(10) 0.030(11) 0.026(8) 0.005(8) 0.008(7) 0.013(8)
O7 0.028(8) 0.019(7) 0.033(9) -0.003(6) 0.001(6) 0.014(6)
O7' 0.025(4) 0.025(4) 0.025(4) -0.0003(10) 0.0000(10) 0.013(2)

loop_
_atom_type_symbol
_atom_type_description
_atom_type_scat_dispersion_real
_atom_type_scat_dispersion_imag
_atom_type_scat_source
C C 0.0033 0.0016 'International Tables Vol C Tables 4.2.6.8 and 6.1.1.4'
H H 0.0000 0.0000 'International Tables Vol C Tables 4.2.6.8 and 6.1.1.4'
Mo Mo -1.6832 0.6857 'International Tables Vol C Tables 4.2.6.8 and 6.1.1.4'
N N 0.0061 0.0033 'International Tables Vol C Tables 4.2.6.8 and 6.1.1.4'
O O 0.0106 0.0060 'International Tables Vol C Tables 4.2.6.8 and 6.1.1.4'
Si Si 0.0817 0.0704 'International Tables Vol C Tables 4.2.6.8 and 6.1.1.4'
V V 0.3005 0.5294 'International Tables Vol C Tables 4.2.6.8 and 6.1.1.4'

loop_
_geom_angle_atom_site_label_1
_geom_angle_atom_site_label_2
_geom_angle_atom_site_label_3
_geom_angle
_geom_angle_site_symmetry_1
_geom_angle_site_symmetry_3
O14 Mo1 O4' 111.3(6) . .
O14 Mo1 O10 109.9(6) . .
O4' Mo1 O10 79.1(8) . .
O14 Mo1 O10 109.1(6) . 12
O4' Mo1 O10 92.2(9) . 12
O10 Mo1 O10 140.6(11) . 12
O14 Mo1 O9 109.3(6) . .
O4' Mo1 O9 139.2(8) . .
O10 Mo1 O9 90.3(8) . .
O10 Mo1 O9 71.4(8) 12 .
O14 Mo1 O4 92.6(5) . .
O4' Mo1 O4 19.9(5) . .
O10 Mo1 O4 91.5(7) . .
O10 Mo1 O4 92.4(7) 12 .
O9 Mo1 O4 155.9(7) . .
O14 Mo1 O10' 91.2(6) . .
O4' Mo1 O10' 93.3(8) . .
O10 Mo1 O10' 20.4(5) . .
O10 Mo1 O10' 155.3(9) 12 .
O9 Mo1 O10' 89.0(7) . .
O4 Mo1 O10' 100.8(7) . .
O14 Mo1 O10' 92.0(6) . 12
O4' Mo1 O10' 90.2(7) . 12
O10 Mo1 O10' 157.9(9) . 12
O10 Mo1 O10' 19.4(5) 12 12
O9 Mo1 O10' 85.3(7) . 12
O4 Mo1 O10' 84.0(7) . 12
O10' Mo1 O10' 174.1(5) . 12
O14 Mo1 O9' 90.7(5) . .
O4' Mo1 O9' 157.7(7) . .
O10 Mo1 O9' 90.7(7) . .
O10 Mo1 O9' 83.2(7) 12 .
O9 Mo1 O9' 19.8(5) . .
O4 Mo1 O9' 175.2(6) . .
O10' Mo1 O9' 82.7(6) . .
O10' Mo1 O9' 92.3(6) 12 .
O14 Mo1 O1 157.5(4) . 12
O4' Mo1 O1 56.0(6) . 12
O10 Mo1 O1 87.1(6) . 12
O10 Mo1 O1 57.4(6) 12 12
O9 Mo1 O1 84.5(6) . 12
O4 Mo1 O1 71.7(5) . 12
O10' Mo1 O1 107.2(6) . 12
O10' Mo1 O1 71.0(6) 12 12
O9' Mo1 O1 104.2(5) . 12
O14 Mo1 O1 155.5(4) . .
O4' Mo1 O1 87.6(6) . .
O10 Mo1 O1 57.0(6) . .
O10 Mo1 O1 84.6(6) 12 .
O9 Mo1 O1 54.7(6) . .
O4 Mo1 O1 107.4(5) . .
O10' Mo1 O1 71.7(6) . .
O10' Mo1 O1 103.8(6) 12 .
O9' Mo1 O1 70.4(5) . .
O1 Mo1 O1 46.8(5) 12 .
O11 Mo2 O9 110.9(6) . .
O11 Mo2 O7' 110.5(6) . .
O9 Mo2 O7' 80.1(7) . .
O11 Mo2 O7' 108.4(6) . 3
O9 Mo2 O7' 140.1(7) . 3
O7' Mo2 O7' 92.4(9) . 3
O11 Mo2 O4' 109.2(6) . 11
O9 Mo2 O4' 89.2(7) . 11
O7' Mo2 O4' 140.1(7) . 11
O7' Mo2 O4' 71.7(7) 3 11
O11 Mo2 O9' 91.2(5) . .
O9 Mo2 O9' 20.7(5) . .
O7' Mo2 O9' 92.8(6) . .
O7' Mo2 O9' 156.4(6) 3 .
O4' Mo2 O9' 89.8(6) 11 .
O11 Mo2 O7 92.3(5) . .
O9 Mo2 O7 93.5(6) . .
O7' Mo2 O7 19.7(5) . .
O7' Mo2 O7 91.4(5) 3 .
O4' Mo2 O7 155.8(7) 11 .
O9' Mo2 O7 101.1(6) . .
O11 Mo2 O4 90.4(5) . 11
O9 Mo2 O4 90.4(6) . 11
O7' Mo2 O4 158.9(6) . 11
O7' Mo2 O4 82.8(6) 3 11
O4' Mo2 O4 19.8(4) 11 11
O9' Mo2 O4 84.1(6) . 11
O7 Mo2 O4 174.2(6) . 11
O11 Mo2 O7 91.7(5) . 3
O9 Mo2 O7 157.3(7) . 3
O7' Mo2 O7 91.0(5) . 3
O7' Mo2 O7 18.5(4) 3 3
O4' Mo2 O7 84.4(7) 11 3
O9' Mo2 O7 174.0(6) . 3
O7 Mo2 O7 84.0(8) . 3
O4 Mo2 O7 90.7(6) 11 3
O11 Mo2 O1 156.2(4) . .
O9 Mo2 O1 56.3(6) . .
O7' Mo2 O1 88.1(6) . .
O7' Mo2 O1 84.6(5) 3 .
O4' Mo2 O1 54.9(6) 11 .
O9' Mo2 O1 72.6(5) . .
O7 Mo2 O1 107.6(5) . .
O4 Mo2 O1 71.1(5) 11 .
O7 Mo2 O1 102.9(5) 3 .
O11 Mo2 O2 156.7(5) . .
O9 Mo2 O2 87.6(6) . .
O7' Mo2 O2 57.2(5) . .
O7' Mo2 O2 56.7(5) 3 .
O4' Mo2 O2 84.2(6) 11 .
O9' Mo2 O2 108.2(5) . .
O7 Mo2 O2 71.9(5) . .
O4 Mo2 O2 104.0(5) 11 .
O7 Mo2 O2 70.2(5) 3 .
O1 Mo2 O2 46.8(5) . .
O1 Si1 O1 71.1(4) . 11
O1 Si1 O1 108.9(4) . 3
O1 Si1 O1 71.1(4) 11 3
O1 Si1 O1 180.0(17) . 10
O1 Si1 O1 108.9(4) 11 10
O1 Si1 O1 71.1(4) 3 10
O1 Si1 O1 71.1(4) . 12
O1 Si1 O1 108.9(4) 11 12
O1 Si1 O1 180.0(11) 3 12
O1 Si1 O1 108.9(4) 10 12
O1 Si1 O1 108.9(4) . 2
O1 Si1 O1 180.0(7) 11 2
O1 Si1 O1 108.9(4) 3 2
O1 Si1 O1 71.1(4) 10 2
O1 Si1 O1 71.1(4) 12 2
O1 Si1 O2 69.9(4) . .
O1 Si1 O2 110.1(4) 11 .
O1 Si1 O2 69.9(4) 3 .
O1 Si1 O2 110.1(4) 10 .
O1 Si1 O2 110.1(4) 12 .
O1 Si1 O2 69.9(4) 2 .
O1 Si1 O2 110.1(4) . 10
O1 Si1 O2 69.9(4) 11 10
O1 Si1 O2 110.1(4) 3 10
O1 Si1 O2 69.9(4) 10 10
O1 Si1 O2 69.9(4) 12 10
O1 Si1 O2 110.1(4) 2 10
O2 Si1 O2 180.000(1) . 10
Si1 O1 Mo1 121.7(6) . 11
Si1 O1 Mo2 122.2(6) . .
Mo1 O1 Mo2 95.7(4) 11 .
Si1 O1 Mo1 120.3(6) . .
Mo1 O1 Mo1 95.0(4) 11 .
Mo2 O1 Mo1 95.3(4) . .
Si1 O2 Mo2 121.0(4) . .
Si1 O2 Mo2 121.0(4) . 3
Mo2 O2 Mo2 95.9(6) . 3
Si1 O2 Mo2 121.0(4) . 2
Mo2 O2 Mo2 95.9(6) . 2
Mo2 O2 Mo2 95.9(6) 3 2
Mo2 O9 Mo1 149.7(9) . .
Mo2 O9' Mo1 121.4(7) . .
C1 N1 H1A 120.0 . .
C1 N1 H1B 120.0 . .
H1A N1 H1B 120.0 . .
C3 N4 C4 121.3(11) . .
C3 N4 H4 119.4 . .
C4 N4 H4 119.4 . .
N1 C1 C2 122.3(11) . .
N1 C1 C5 121.5(11) . .
C2 C1 C5 116.2(11) . .
C4 C2 C1 120.3(11) . .
C4 C2 H2 119.8 . .
C1 C2 H2 119.8 . .
N4 C3 C5 120.8(11) . .
N4 C3 H3 119.6 . .
C5 C3 H3 119.6 . .
N4 C4 C2 120.8(11) . .
N4 C4 H4A 119.6 . .
C2 C4 H4A 119.6 . .
C3 C5 C1 120.4(11) . .
C3 C5 H5 119.8 . .
C1 C5 H5 119.8 . .
Mo1 O4 Mo2 121.5(8) . 12
Mo1 O4' Mo2 148.7(11) . 12
Mo1 O10 Mo1 145.7(11) . 11
Mo1 O10' Mo1 122.0(9) . 11
Mo2 O7 Mo2 121.8(8) . 2
Mo2 O7' Mo2 145.8(9) . 2

loop_
_geom_bond_atom_site_label_1
_geom_bond_atom_site_label_2
_geom_bond_distance
_geom_bond_site_symmetry_2
Mo1 O14 1.648(7) .
Mo1 O4' 1.717(16) .
Mo1 O10 1.813(18) .
Mo1 O10 1.829(19) 12
Mo1 O9 1.858(14) .
Mo1 O4 1.964(14) .
Mo1 O10' 1.950(18) .
Mo1 O10' 2.028(18) 12
Mo1 O9' 2.043(13) .
Mo1 O1 2.347(12) 12
Mo1 O1 2.372(11) .
Mo2 O11 1.630(7) .
Mo2 O9 1.748(14) .
Mo2 O7' 1.788(15) .
Mo2 O7' 1.852(15) 3
Mo2 O4' 1.889(17) 11
Mo2 O9' 1.949(13) .
Mo2 O7 1.937(14) .
Mo2 O4 2.016(14) 11
Mo2 O7 2.044(14) 3
Mo2 O1 2.337(11) .
Mo2 O2 2.343(10) .
Si1 O1 1.612(12) .
Si1 O1 1.612(12) 11
Si1 O1 1.612(12) 3
Si1 O1 1.612(12) 10
Si1 O1 1.612(12) 12
Si1 O1 1.612(12) 2
Si1 O2 1.63(2) .
Si1 O2 1.63(2) 10
O1 Mo1 2.347(12) 11
O2 Mo2 2.343(10) 3
O2 Mo2 2.343(10) 2
N1 C1 1.306(15) .
N1 H1A 0.8600 .
N1 H1B 0.8600 .
N4 C3 1.303(16) .
N4 C4 1.325(16) .
N4 H4 0.8600 .
C1 C2 1.388(16) .
C1 C5 1.389(16) .
C2 C4 1.320(17) .
C2 H2 0.9300 .
C3 C5 1.330(18) .
C3 H3 0.9300 .
C4 H4A 0.9300 .
C5 H5 0.9300 .
O4 Mo2 2.016(14) 12
O4' Mo2 1.889(17) 12
O10 Mo1 1.829(19) 11
O10' Mo1 2.028(18) 11
O7 Mo2 2.044(14) 2
O7' Mo2 1.852(15) 2

loop_
_geom_torsion_atom_site_label_1
_geom_torsion_atom_site_label_2
_geom_torsion_atom_site_label_3
_geom_torsion_atom_site_label_4
_geom_torsion
_geom_torsion_site_symmetry_1
_geom_torsion_site_symmetry_2
_geom_torsion_site_symmetry_3
_geom_torsion_site_symmetry_4
O1 Si1 O1 Mo1 -2.5(4) 11 . . 11
O1 Si1 O1 Mo1 58.9(11) 3 . . 11
O1 Si1 O1 Mo1 -150.9(6) 10 . . 11
O1 Si1 O1 Mo1 -121.1(11) 12 . . 11
O1 Si1 O1 Mo1 177.5(4) 2 . . 11
O2 Si1 O1 Mo1 118.2(6) . . . 11
O2 Si1 O1 Mo1 -61.8(6) 10 . . 11
O1 Si1 O1 Mo2 -124.3(7) 11 . . .
O1 Si1 O1 Mo2 -62.8(6) 3 . . .
O1 Si1 O1 Mo2 87.4(7) 10 . . .
O1 Si1 O1 Mo2 117.2(6) 12 . . .
O1 Si1 O1 Mo2 55.7(7) 2 . . .
O2 Si1 O1 Mo2 -3.6(4) . . . .
O2 Si1 O1 Mo2 176.4(4) 10 . . .
O1 Si1 O1 Mo1 116.1(11) 11 . . .
O1 Si1 O1 Mo1 177.5(5) 3 . . .
O1 Si1 O1 Mo1 -32.3(7) 10 . . .
O1 Si1 O1 Mo1 -2.5(5) 12 . . .
O1 Si1 O1 Mo1 -63.9(11) 2 . . .
O2 Si1 O1 Mo1 -123.2(7) . . . .
O2 Si1 O1 Mo1 56.8(7) 10 . . .
O11 Mo2 O1 Si1 175.9(8) . . . .
O9 Mo2 O1 Si1 -120.8(10) . . . .
O7' Mo2 O1 Si1 -41.4(8) . . . .
O7' Mo2 O1 Si1 51.2(8) 3 . . .
O4' Mo2 O1 Si1 122.6(10) 11 . . .
O9' Mo2 O1 Si1 -134.9(8) . . . .
O7 Mo2 O1 Si1 -38.5(8) . . . .
O4 Mo2 O1 Si1 135.5(8) 11 . . .
O7 Mo2 O1 Si1 49.2(8) 3 . . .
O2 Mo2 O1 Si1 3.2(4) . . . .
O11 Mo2 O1 Mo1 42.6(12) . . . 11
O9 Mo2 O1 Mo1 105.9(7) . . . 11
O7' Mo2 O1 Mo1 -174.7(6) . . . 11
O7' Mo2 O1 Mo1 -82.1(6) 3 . . 11
O4' Mo2 O1 Mo1 -10.7(7) 11 . . 11
O9' Mo2 O1 Mo1 91.7(6) . . . 11
O7 Mo2 O1 Mo1 -171.9(5) . . . 11
O4 Mo2 O1 Mo1 2.2(5) 11 . . 11
O7 Mo2 O1 Mo1 -84.1(5) 3 . . 11
O2 Mo2 O1 Mo1 -130.1(5) . . . 11
O11 Mo2 O1 Mo1 -53.0(11) . . . .
O9 Mo2 O1 Mo1 10.3(6) . . . .
O7' Mo2 O1 Mo1 89.7(6) . . . .
O7' Mo2 O1 Mo1 -177.7(6) 3 . . .
O4' Mo2 O1 Mo1 -106.3(8) 11 . . .
O9' Mo2 O1 Mo1 -3.8(5) . . . .
O7 Mo2 O1 Mo1 92.6(5) . . . .
O4 Mo2 O1 Mo1 -93.4(6) 11 . . .
O7 Mo2 O1 Mo1 -179.7(4) 3 . . .
O2 Mo2 O1 Mo1 134.3(5) . . . .
O14 Mo1 O1 Si1 177.2(6) . . . .
O4' Mo1 O1 Si1 -41.1(9) . . . .
O10 Mo1 O1 Si1 -119.6(10) . . . .
O10 Mo1 O1 Si1 51.4(9) 12 . . .
O9 Mo1 O1 Si1 122.4(10) . . . .
O4 Mo1 O1 Si1 -39.4(8) . . . .
O10' Mo1 O1 Si1 -135.3(9) . . . .
O10' Mo1 O1 Si1 48.6(8) 12 . . .
O9' Mo1 O1 Si1 136.1(8) . . . .
O1 Mo1 O1 Si1 2.2(4) 12 . . .
O14 Mo1 O1 Mo1 -51.4(10) . . . 11
O4' Mo1 O1 Mo1 90.4(7) . . . 11
O10 Mo1 O1 Mo1 11.8(7) . . . 11
O10 Mo1 O1 Mo1 -177.2(7) 12 . . 11
O9 Mo1 O1 Mo1 -106.1(7) . . . 11
O4 Mo1 O1 Mo1 92.0(6) . . . 11
O10' Mo1 O1 Mo1 -3.9(6) . . . 11
O10' Mo1 O1 Mo1 180.0(5) 12 . . 11
O9' Mo1 O1 Mo1 -92.5(5) . . . 11
O1 Mo1 O1 Mo1 133.6(8) 12 . . 11
O14 Mo1 O1 Mo2 44.8(11) . . . .
O4' Mo1 O1 Mo2 -173.4(7) . . . .
O10 Mo1 O1 Mo2 108.1(8) . . . .
O10 Mo1 O1 Mo2 -81.0(7) 12 . . .
O9 Mo1 O1 Mo2 -9.9(6) . . . .
O4 Mo1 O1 Mo2 -171.8(5) . . . .
O10' Mo1 O1 Mo2 92.3(6) . . . .
O10' Mo1 O1 Mo2 -83.8(6) 12 . . .
O9' Mo1 O1 Mo2 3.7(5) . . . .
O1 Mo1 O1 Mo2 -130.1(7) 12 . . .
O1 Si1 O2 Mo2 3.5(4) . . . .
O1 Si1 O2 Mo2 63.5(4) 11 . . .
O1 Si1 O2 Mo2 123.5(4) 3 . . .
O1 Si1 O2 Mo2 -176.5(4) 10 . . .
O1 Si1 O2 Mo2 -56.5(4) 12 . . .
O1 Si1 O2 Mo2 -116.5(4) 2 . . .
O2 Si1 O2 Mo2 0(2) 10 . . .
O1 Si1 O2 Mo2 -116.5(4) . . . 3
O1 Si1 O2 Mo2 -56.5(4) 11 . . 3
O1 Si1 O2 Mo2 3.5(4) 3 . . 3
O1 Si1 O2 Mo2 63.5(4) 10 . . 3
O1 Si1 O2 Mo2 -176.5(4) 12 . . 3
O1 Si1 O2 Mo2 123.5(4) 2 . . 3
O2 Si1 O2 Mo2 0(100) 10 . . 3
O1 Si1 O2 Mo2 123.5(4) . . . 2
O1 Si1 O2 Mo2 -176.5(4) 11 . . 2
O1 Si1 O2 Mo2 -116.5(4) 3 . . 2
O1 Si1 O2 Mo2 -56.5(4) 10 . . 2
O1 Si1 O2 Mo2 63.5(4) 12 . . 2
O1 Si1 O2 Mo2 3.5(4) 2 . . 2
O2 Si1 O2 Mo2 0(100) 10 . . 2
O11 Mo2 O2 Si1 -175.7(8) . . . .
O9 Mo2 O2 Si1 40.6(5) . . . .
O7' Mo2 O2 Si1 120.4(6) . . . .
O7' Mo2 O2 Si1 -120.7(6) 3 . . .
O4' Mo2 O2 Si1 -48.8(5) 11 . . .
O9' Mo2 O2 Si1 39.0(4) . . . .
O7 Mo2 O2 Si1 135.0(5) . . . .
O4 Mo2 O2 Si1 -49.2(4) 11 . . .
O7 Mo2 O2 Si1 -134.9(4) 3 . . .
O1 Mo2 O2 Si1 -3.1(4) . . . .
O11 Mo2 O2 Mo2 -44.0(9) . . . 3
O9 Mo2 O2 Mo2 172.3(6) . . . 3
O7' Mo2 O2 Mo2 -107.9(8) . . . 3
O7' Mo2 O2 Mo2 11.0(6) 3 . . 3
O4' Mo2 O2 Mo2 82.9(6) 11 . . 3
O9' Mo2 O2 Mo2 170.8(5) . . . 3
O7 Mo2 O2 Mo2 -93.3(6) . . . 3
O4 Mo2 O2 Mo2 82.5(6) 11 . . 3
O7 Mo2 O2 Mo2 -3.2(5) 3 . . 3
O1 Mo2 O2 Mo2 128.6(5) . . . 3
O11 Mo2 O2 Mo2 52.6(8) . . . 2
O9 Mo2 O2 Mo2 -91.1(6) . . . 2
O7' Mo2 O2 Mo2 -11.3(6) . . . 2
O7' Mo2 O2 Mo2 107.6(8) 3 . . 2
O4' Mo2 O2 Mo2 179.5(6) 11 . . 2
O9' Mo2 O2 Mo2 -92.7(6) . . . 2
O7 Mo2 O2 Mo2 3.3(5) . . . 2
O4 Mo2 O2 Mo2 179.1(5) 11 . . 2
O7 Mo2 O2 Mo2 93.4(6) 3 . . 2
O1 Mo2 O2 Mo2 -134.8(5) . . . 2
O11 Mo2 O9 Mo1 130.5(19) . . . .
O7' Mo2 O9 Mo1 -121(2) . . . .
O7' Mo2 O9 Mo1 -39(3) 3 . . .
O4' Mo2 O9 Mo1 20(2) 11 . . .
O9' Mo2 O9 Mo1 112(3) . . . .
O7 Mo2 O9 Mo1 -136(2) . . . .
O4 Mo2 O9 Mo1 40(2) 11 . . .
O7 Mo2 O9 Mo1 -53(3) 3 . . .
O1 Mo2 O9 Mo1 -26.9(17) . . . .
O2 Mo2 O9 Mo1 -64(2) . . . .
O14 Mo1 O9 Mo2 -132.0(19) . . . .
O4' Mo1 O9 Mo2 53(2) . . . .
O10 Mo1 O9 Mo2 -21(2) . . . .
O10 Mo1 O9 Mo2 124(2) 12 . . .
O4 Mo1 O9 Mo2 74(3) . . . .
O10' Mo1 O9 Mo2 -41(2) . . . .
O10' Mo1 O9 Mo2 138(2) 12 . . .
O9' Mo1 O9 Mo2 -112(3) . . . .
O1 Mo1 O9 Mo2 66(2) 12 . . .
O1 Mo1 O9 Mo2 27.0(17) . . . .
O11 Mo2 O9' Mo1 167.4(8) . . . .
O9 Mo2 O9' Mo1 -30.0(16) . . . .
O7' Mo2 O9' Mo1 -81.9(9) . . . .
O7' Mo2 O9' Mo1 21(2) 3 . . .
O4' Mo2 O9' Mo1 58.2(9) 11 . . .
O7 Mo2 O9' Mo1 -100.0(8) . . . .
O4 Mo2 O9' Mo1 77.2(8) 11 . . .
O7 Mo2 O9' Mo1 48(6) 3 . . .
O1 Mo2 O9' Mo1 5.2(6) . . . .
O2 Mo2 O9' Mo1 -25.6(9) . . . .
O14 Mo1 O9' Mo2 -169.4(8) . . . .
O4' Mo1 O9' Mo2 2(2) . . . .
O10 Mo1 O9' Mo2 -59.5(9) . . . .
O10 Mo1 O9' Mo2 81.5(9) 12 . . .
O9 Mo1 O9' Mo2 29.5(16) . . . .
O4 Mo1 O9' Mo2 58(7) . . . .
O10' Mo1 O9' Mo2 -78.3(9) . . . .
O10' Mo1 O9' Mo2 98.6(9) 12 . . .
O1 Mo1 O9' Mo2 27.7(9) 12 . . .
O1 Mo1 O9' Mo2 -5.2(6) . . . .
N1 C1 C2 C4 175.7(12) . . . .
C5 C1 C2 C4 -4.9(17) . . . .
C4 N4 C3 C5 -4(2) . . . .
C3 N4 C4 C2 2(2) . . . .
C1 C2 C4 N4 2(2) . . . .
N4 C3 C5 C1 0.6(19) . . . .
N1 C1 C5 C3 -177.1(12) . . . .
C2 C1 C5 C3 3.5(17) . . . .
O14 Mo1 O4 Mo2 -166.6(8) . . . 12
O4' Mo1 O4 Mo2 33(2) . . . 12
O10 Mo1 O4 Mo2 83.4(9) . . . 12
O10 Mo1 O4 Mo2 -57.4(10) 12 . . 12
O9 Mo1 O4 Mo2 -11(2) . . . 12
O10' Mo1 O4 Mo2 101.7(9) . . . 12
O10' Mo1 O4 Mo2 -74.9(9) 12 . . 12
O9' Mo1 O4 Mo2 -34(7) . . . 12
O1 Mo1 O4 Mo2 -3.0(7) 12 . . 12
O1 Mo1 O4 Mo2 27.7(9) . . . 12
O14 Mo1 O4' Mo2 -130.5(18) . . . 12
O10 Mo1 O4' Mo2 122(2) . . . 12
O10 Mo1 O4' Mo2 -19(2) 12 . . 12
O9 Mo1 O4' Mo2 45(3) . . . 12
O4 Mo1 O4' Mo2 -110(4) . . . 12
O10' Mo1 O4' Mo2 137(2) . . . 12
O10' Mo1 O4' Mo2 -38(2) 12 . . 12
O9' Mo1 O4' Mo2 58(3) . . . 12
O1 Mo1 O4' Mo2 28.4(17) 12 . . 12
O1 Mo1 O4' Mo2 65.5(19) . . . 12
O14 Mo1 O10 Mo1 129.1(17) . . . 11
O4' Mo1 O10 Mo1 -122.0(19) . . . 11
O10 Mo1 O10 Mo1 -42.0(19) 12 . . 11
O9 Mo1 O10 Mo1 18.3(19) . . . 11
O4 Mo1 O10 Mo1 -137.6(19) . . . 11
O10' Mo1 O10 Mo1 105(4) . . . 11
O10' Mo1 O10 Mo1 -60(3) 12 . . 11
O9' Mo1 O10 Mo1 38.1(19) . . . 11
O1 Mo1 O10 Mo1 -66.1(18) 12 . . 11
O1 Mo1 O10 Mo1 -27.8(15) . . . 11
O14 Mo1 O10' Mo1 167.5(9) . . . 11
O4' Mo1 O10' Mo1 -81.1(10) . . . 11
O10 Mo1 O10' Mo1 -35(2) . . . 11
O10 Mo1 O10' Mo1 21(3) 12 . . 11
O9 Mo1 O10' Mo1 58.2(10) . . . 11
O4 Mo1 O10' Mo1 -99.7(10) . . . 11
O10' Mo1 O10' Mo1 45(7) 12 . . 11
O9' Mo1 O10' Mo1 76.9(10) . . . 11
O1 Mo1 O10' Mo1 -25.7(11) 12 . . 11
O1 Mo1 O10' Mo1 5.3(8) . . . 11
O11 Mo2 O7 Mo2 -167.0(8) . . . 2
O9 Mo2 O7 Mo2 81.9(9) . . . 2
O7' Mo2 O7 Mo2 34.6(17) . . . 2
O7' Mo2 O7 Mo2 -58.5(10) 3 . . 2
O4' Mo2 O7 Mo2 -14(2) 11 . . 2
O9' Mo2 O7 Mo2 101.3(8) . . . 2
O4 Mo2 O7 Mo2 -50(6) 11 . . 2
O7 Mo2 O7 Mo2 -75.5(9) 3 . . 2
O1 Mo2 O7 Mo2 26.2(9) . . . 2
O2 Mo2 O7 Mo2 -4.5(7) . . . 2
O11 Mo2 O7' Mo2 -131.6(15) . . . 2
O9 Mo2 O7' Mo2 119.6(17) . . . 2
O7' Mo2 O7' Mo2 -21(2) 3 . . 2
O4' Mo2 O7' Mo2 43(2) 11 . . 2
O9' Mo2 O7' Mo2 136.0(16) . . . 2
O7 Mo2 O7' Mo2 -108(3) . . . 2
O4 Mo2 O7' Mo2 55(3) 11 . . 2
O7 Mo2 O7' Mo2 -39.4(18) 3 . . 2
O1 Mo2 O7' Mo2 63.5(16) . . . 2
O2 Mo2 O7' Mo2 26.1(14) . . . 2
